data_7103068
loop_
_publ_author_name
'Fudickar, Werner'
'Linker, Torsten'

_publ_section_title
;
 Remote substituent effects on the photooxygenation of
 9,10-diarylanthracenes: strong evidence for polar intermediates.
;
_journal_issue 15
_journal_name_full 'Chemical communications (Cambridge, England)'
_journal_page_first 1771
_journal_page_last 1773
_journal_paper_doi 10.1039/b719637g
_journal_year 2008
_chemical_formula_sum 'C28 H16 N2'
_chemical_formula_weight 380.43
_chemical_name_systematic
;
?
;
_space_group_IT_number 14
_symmetry_cell_setting monoclinic
_symmetry_space_group_name_Hall '-P 2ybc'
_symmetry_space_group_name_H-M 'P 1 21/c 1'
_atom_sites_solution_hydrogens geom
_atom_sites_solution_primary direct
_atom_sites_solution_secondary difmap
_audit_creation_method SHELXL-97
_cell_angle_alpha 90.00
_cell_angle_beta 92.150(8)
_cell_angle_gamma 90.00
_cell_formula_units_Z 4
_cell_length_a 10.9801(10)
_cell_length_b 14.1658(15)
_cell_length_c 12.9428(13)
_cell_measurement_temperature 293(2)
_cell_volume 2011.7(3)
_computing_structure_refinement 'SHELXL-97 (Sheldrick, 1997)'
_computing_structure_solution 'SHELXS-97 (Sheldrick, 1990)'
_diffrn_ambient_temperature 293(2)
_diffrn_measured_fraction_theta_full 0.992
_diffrn_measured_fraction_theta_max 0.992
_diffrn_radiation_monochromator graphite
_diffrn_radiation_source 'fine-focus sealed tube'
_diffrn_radiation_type MoK\a
_diffrn_radiation_wavelength 0.71073
_diffrn_reflns_av_R_equivalents 0.0489
_diffrn_reflns_av_sigmaI/netI 0.0409
_diffrn_reflns_limit_h_max 12
_diffrn_reflns_limit_h_min -13
_diffrn_reflns_limit_k_max 16
_diffrn_reflns_limit_k_min -16
_diffrn_reflns_limit_l_max 15
_diffrn_reflns_limit_l_min -15
_diffrn_reflns_number 12604
_diffrn_reflns_theta_full 25.00
_diffrn_reflns_theta_max 25.00
_diffrn_reflns_theta_min 1.86
_exptl_absorpt_coefficient_mu 0.074
_exptl_crystal_density_diffrn 1.256
_exptl_crystal_density_method 'not measured'
_exptl_crystal_F_000 792
_refine_diff_density_max 0.123
_refine_diff_density_min -0.122
_refine_diff_density_rms 0.028
_refine_ls_extinction_coef 0.022(2)
_refine_ls_extinction_expression Fc^*^=kFc[1+0.001xFc^2^\l^3^/sin(2\q)]^-1/4^
_refine_ls_extinction_method SHELXL
_refine_ls_goodness_of_fit_ref 0.936
_refine_ls_hydrogen_treatment mixed
_refine_ls_matrix_type full
_refine_ls_number_parameters 320
_refine_ls_number_reflns 3504
_refine_ls_number_restraints 0
_refine_ls_restrained_S_all 0.936
_refine_ls_R_factor_all 0.0550
_refine_ls_R_factor_gt 0.0357
_refine_ls_shift/su_max 0.000
_refine_ls_shift/su_mean 0.000
_refine_ls_structure_factor_coef Fsqd
_refine_ls_weighting_details 'calc w=1/[\s^2^(Fo^2^)+(0.0553P)^2^+0.0000P] where P=(Fo^2^+2Fc^2^)/3'
_refine_ls_weighting_scheme calc
_refine_ls_wR_factor_gt 0.0841
_refine_ls_wR_factor_ref 0.0899
_reflns_number_gt 2492
_reflns_number_total 3504
_reflns_threshold_expression >2sigma(I)
_cod_data_source_file b719637g.txt
_cod_data_source_block fud10i
_cod_original_sg_symbol_H-M 'P 21/c'
_cod_database_code 7103068

loop_
_symmetry_equiv_pos_as_xyz
'x, y, z'
'-x, y+1/2, -z+1/2'
'-x, -y, -z'
'x, -y-1/2, z-1/2'

loop_
_atom_site_label
_atom_site_type_symbol
_atom_site_fract_x
_atom_site_fract_y
_atom_site_fract_z
_atom_site_U_iso_or_equiv
_atom_site_adp_type
_atom_site_occupancy
_atom_site_symmetry_multiplicity
_atom_site_calc_flag
_atom_site_refinement_flags
_atom_site_disorder_assembly
_atom_site_disorder_group
C1 C 0.93022(13) 0.06688(10) 0.38615(11) 0.0413(3) Uani 1 1 d . . .
H1 H 1.0113(14) 0.0407(10) 0.3724(12) 0.050 Uiso 1 1 d . . .
C2 C 0.91519(13) 0.12880(10) 0.46415(12) 0.0454(4) Uani 1 1 d . . .
H2 H 0.9868(14) 0.1495(10) 0.5080(12) 0.054 Uiso 1 1 d . . .
C3 C 0.79809(13) 0.16409(10) 0.48437(12) 0.0442(3) Uani 1 1 d . . .
H3 H 0.7892(14) 0.2097(11) 0.5402(12) 0.053 Uiso 1 1 d . . .
C4 C 0.69922(13) 0.13544(9) 0.42661(11) 0.0402(3) Uani 1 1 d . . .
H4 H 0.6172(14) 0.1592(10) 0.4428(11) 0.048 Uiso 1 1 d . . .
C5 C 0.60967(12) 0.04018(9) 0.28201(11) 0.0375(3) Uani 1 1 d . . .
C6 C 0.52405(13) -0.05641(10) 0.13740(12) 0.0458(4) Uani 1 1 d . . .
H6 H 0.4421(15) -0.0355(10) 0.1555(13) 0.055 Uiso 1 1 d . . .
C7 C 0.53978(14) -0.11492(11) 0.05643(12) 0.0508(4) Uani 1 1 d . . .
H7 H 0.4662(15) -0.1387(11) 0.0151(13) 0.061 Uiso 1 1 d . . .
C8 C 0.65855(14) -0.14326(11) 0.03047(12) 0.0491(4) Uani 1 1 d . . .
H8 H 0.6710(14) -0.1882(11) -0.0295(13) 0.059 Uiso 1 1 d . . .
C9 C 0.75744(14) -0.11363(10) 0.08762(11) 0.0422(3) Uani 1 1 d . . .
H9 H 0.8411(14) -0.1332(10) 0.0696(12) 0.051 Uiso 1 1 d . . .
C10 C 0.84578(11) -0.02448(8) 0.23734(10) 0.0358(3) Uani 1 1 d . . .
C11 C 0.71073(12) 0.07110(8) 0.34276(10) 0.0357(3) Uani 1 1 d . . .
C12 C 0.62503(12) -0.02232(9) 0.19966(10) 0.0374(3) Uani 1 1 d . . .
C13 C 0.74507(11) -0.05341(9) 0.17506(10) 0.0364(3) Uani 1 1 d . . .
C14 C 0.83023(11) 0.03670(8) 0.32092(10) 0.0358(3) Uani 1 1 d . . .
C15 C 0.96969(12) -0.06136(9) 0.21487(11) 0.0372(3) Uani 1 1 d . . .
C16 C 1.00609(13) -0.15026(9) 0.24959(12) 0.0424(3) Uani 1 1 d . . .
H16 H 0.9496(14) -0.1898(11) 0.2910(12) 0.051 Uiso 1 1 d . . .
C17 C 1.12020(13) -0.18529(10) 0.22916(12) 0.0469(4) Uani 1 1 d . . .
H17 H 1.1423(14) -0.2470(11) 0.2557(12) 0.056 Uiso 1 1 d . . .
C18 C 1.19994(14) -0.13296(10) 0.17295(13) 0.0481(4) Uani 1 1 d . . .
H18 H 1.2817(15) -0.1576(11) 0.1599(12) 0.058 Uiso 1 1 d . . .
C19 C 1.16693(13) -0.04518(10) 0.13729(13) 0.0460(4) Uani 1 1 d . . .
H19 H 1.2215(14) -0.0055(11) 0.0959(12) 0.055 Uiso 1 1 d . . .
C20 C 1.05199(12) -0.00898(9) 0.15844(11) 0.0385(3) Uani 1 1 d . . .
C21 C 1.02014(13) 0.08418(10) 0.12233(12) 0.0448(4) Uani 1 1 d . . .
C22 C 0.48488(11) 0.07529(9) 0.30399(11) 0.0379(3) Uani 1 1 d . . .
C23 C 0.40697(13) 0.02466(11) 0.36525(13) 0.0482(4) Uani 1 1 d . . .
H23 H 0.4356(14) -0.0363(11) 0.3940(12) 0.058 Uiso 1 1 d . . .
C24 C 0.29059(14) 0.05789(11) 0.38316(14) 0.0535(4) Uani 1 1 d . . .
H24 H 0.2369(15) 0.0205(11) 0.4246(13) 0.064 Uiso 1 1 d . . .
C25 C 0.24992(14) 0.14125(11) 0.33970(14) 0.0511(4) Uani 1 1 d . . .
H25 H 0.1674(16) 0.1623(11) 0.3503(13) 0.061 Uiso 1 1 d . . .
C26 C 0.32506(12) 0.19298(10) 0.27864(12) 0.0448(4) Uani 1 1 d . . .
H26 H 0.2995(14) 0.2542(11) 0.2451(12) 0.054 Uiso 1 1 d . . .
C27 C 0.44237(12) 0.16034(9) 0.26139(10) 0.0382(3) Uani 1 1 d . . .
C28 C 0.51986(13) 0.21597(10) 0.19831(12) 0.0429(3) Uani 1 1 d . . .
N1 N 0.99861(13) 0.15897(9) 0.09324(12) 0.0643(4) Uani 1 1 d . . .
N2 N 0.57906(13) 0.26171(10) 0.14724(11) 0.0623(4) Uani 1 1 d . . .

loop_
_atom_site_aniso_label
_atom_site_aniso_U_11
_atom_site_aniso_U_22
_atom_site_aniso_U_33
_atom_site_aniso_U_23
_atom_site_aniso_U_13
_atom_site_aniso_U_12
C1 0.0316(7) 0.0457(7) 0.0466(9) -0.0021(6) 0.0001(6) -0.0009(6)
C2 0.0385(8) 0.0503(8) 0.0470(9) -0.0043(7) -0.0036(7) -0.0049(6)
C3 0.0429(8) 0.0459(8) 0.0441(8) -0.0072(7) 0.0044(7) -0.0029(6)
C4 0.0363(7) 0.0419(7) 0.0427(8) -0.0003(6) 0.0066(6) 0.0009(6)
C5 0.0318(7) 0.0382(7) 0.0426(8) 0.0034(6) 0.0031(6) -0.0007(5)
C6 0.0340(7) 0.0518(8) 0.0512(9) -0.0009(7) -0.0027(7) -0.0013(6)
C7 0.0449(9) 0.0574(9) 0.0494(9) -0.0062(7) -0.0078(8) -0.0031(7)
C8 0.0528(9) 0.0528(8) 0.0416(9) -0.0050(7) -0.0008(7) -0.0008(7)
C9 0.0417(8) 0.0458(8) 0.0392(8) 0.0003(6) 0.0038(7) 0.0014(6)
C10 0.0314(7) 0.0370(7) 0.0393(8) 0.0027(6) 0.0040(6) -0.0002(5)
C11 0.0325(7) 0.0357(6) 0.0392(8) 0.0017(5) 0.0039(6) -0.0010(5)
C12 0.0327(7) 0.0393(7) 0.0404(8) 0.0030(6) 0.0021(6) -0.0013(5)
C13 0.0340(7) 0.0373(7) 0.0380(8) 0.0026(6) 0.0030(6) -0.0009(5)
C14 0.0311(7) 0.0364(7) 0.0399(8) 0.0017(6) 0.0028(6) -0.0010(5)
C15 0.0327(7) 0.0397(7) 0.0391(8) -0.0033(6) 0.0007(6) 0.0008(5)
C16 0.0376(7) 0.0415(7) 0.0483(8) 0.0017(6) 0.0045(7) -0.0001(6)
C17 0.0414(8) 0.0416(8) 0.0575(10) -0.0002(7) -0.0011(7) 0.0068(6)
C18 0.0343(8) 0.0490(8) 0.0613(10) -0.0056(7) 0.0047(7) 0.0067(6)
C19 0.0338(7) 0.0494(8) 0.0553(10) -0.0019(7) 0.0089(7) -0.0005(6)
C20 0.0342(7) 0.0392(7) 0.0423(8) -0.0013(6) 0.0035(6) 0.0008(5)
C21 0.0404(8) 0.0461(8) 0.0487(9) -0.0003(7) 0.0109(7) 0.0017(6)
C22 0.0297(7) 0.0420(7) 0.0420(8) -0.0022(6) 0.0021(6) -0.0017(5)
C23 0.0374(8) 0.0490(8) 0.0587(10) 0.0085(7) 0.0081(7) 0.0008(6)
C24 0.0383(8) 0.0550(9) 0.0680(11) 0.0064(8) 0.0145(8) -0.0042(7)
C25 0.0316(8) 0.0536(9) 0.0688(11) -0.0035(8) 0.0099(7) 0.0016(6)
C26 0.0355(8) 0.0431(8) 0.0559(10) -0.0021(7) 0.0035(7) 0.0029(6)
C27 0.0339(7) 0.0399(7) 0.0408(8) -0.0038(6) 0.0026(6) -0.0031(5)
C28 0.0398(8) 0.0437(7) 0.0454(8) -0.0014(7) 0.0041(7) -0.0019(6)
N1 0.0728(10) 0.0510(8) 0.0700(10) 0.0086(7) 0.0163(8) 0.0111(7)
N2 0.0615(9) 0.0634(8) 0.0625(9) 0.0074(7) 0.0114(8) -0.0114(7)

loop_
_atom_type_symbol
_atom_type_description
_atom_type_scat_dispersion_real
_atom_type_scat_dispersion_imag
_atom_type_scat_source
C C 0.0033 0.0016 'International Tables Vol C Tables 4.2.6.8 and 6.1.1.4'
H H 0.0000 0.0000 'International Tables Vol C Tables 4.2.6.8 and 6.1.1.4'
N N 0.0061 0.0033 'International Tables Vol C Tables 4.2.6.8 and 6.1.1.4'

loop_
_geom_angle_atom_site_label_1
_geom_angle_atom_site_label_2
_geom_angle_atom_site_label_3
_geom_angle
_geom_angle_site_symmetry_1
_geom_angle_site_symmetry_3
_geom_angle_publ_flag
C2 C1 C14 121.60(13) . . ?
C1 C2 C3 120.34(13) . . ?
C4 C3 C2 120.46(14) . . ?
C3 C4 C11 121.23(13) . . ?
C12 C5 C11 120.50(12) . . ?
C12 C5 C22 119.50(11) . . ?
C11 C5 C22 119.99(12) . . ?
C7 C6 C12 121.66(14) . . ?
C6 C7 C8 120.19(14) . . ?
C9 C8 C7 120.52(14) . . ?
C8 C9 C13 121.25(14) . . ?
C14 C10 C13 120.48(12) . . ?
C14 C10 C15 120.27(11) . . ?
C13 C10 C15 119.25(12) . . ?
C5 C11 C4 122.28(12) . . ?
C5 C11 C14 119.44(12) . . ?
C4 C11 C14 118.27(12) . . ?
C5 C12 C6 121.96(12) . . ?
C5 C12 C13 120.01(11) . . ?
C6 C12 C13 118.03(12) . . ?
C10 C13 C9 122.20(12) . . ?
C10 C13 C12 119.49(12) . . ?
C9 C13 C12 118.31(12) . . ?
C10 C14 C1 121.95(12) . . ?
C10 C14 C11 119.99(11) . . ?
C1 C14 C11 118.06(12) . . ?
C16 C15 C20 117.80(12) . . ?
C16 C15 C10 120.38(12) . . ?
C20 C15 C10 121.81(11) . . ?
C17 C16 C15 120.98(14) . . ?
C18 C17 C16 120.47(14) . . ?
C19 C18 C17 120.09(14) . . ?
C18 C19 C20 119.74(15) . . ?
C15 C20 C19 120.92(12) . . ?
C15 C20 C21 120.21(12) . . ?
C19 C20 C21 118.87(13) . . ?
N1 C21 C20 177.84(16) . . ?
C23 C22 C27 117.83(13) . . ?
C23 C22 C5 121.73(12) . . ?
C27 C22 C5 120.44(12) . . ?
C22 C23 C24 120.72(14) . . ?
C25 C24 C23 120.61(16) . . ?
C26 C25 C24 120.00(14) . . ?
C25 C26 C27 119.54(14) . . ?
C26 C27 C22 121.29(13) . . ?
C26 C27 C28 118.65(13) . . ?
C22 C27 C28 120.05(12) . . ?
N2 C28 C27 178.22(16) . . ?

loop_
_geom_bond_atom_site_label_1
_geom_bond_atom_site_label_2
_geom_bond_distance
_geom_bond_site_symmetry_2
_geom_bond_publ_flag
C1 C2 1.352(2) . ?
C1 C14 1.4252(18) . ?
C2 C3 1.413(2) . ?
C3 C4 1.3569(19) . ?
C4 C11 1.4265(19) . ?
C5 C12 1.4007(19) . ?
C5 C11 1.4056(18) . ?
C5 C22 1.4950(18) . ?
C6 C7 1.352(2) . ?
C6 C12 1.4300(19) . ?
C7 C8 1.417(2) . ?
C8 C9 1.357(2) . ?
C9 C13 1.4277(19) . ?
C10 C14 1.4015(18) . ?
C10 C13 1.4049(17) . ?
C10 C15 1.4961(18) . ?
C11 C14 1.4377(18) . ?
C12 C13 1.4366(19) . ?
C15 C16 1.3908(18) . ?
C15 C20 1.3964(19) . ?
C16 C17 1.382(2) . ?
C17 C18 1.376(2) . ?
C18 C19 1.370(2) . ?
C19 C20 1.399(2) . ?
C20 C21 1.4387(19) . ?
C21 N1 1.1460(18) . ?
C22 C23 1.388(2) . ?
C22 C27 1.3979(18) . ?
C23 C24 1.389(2) . ?
C24 C25 1.375(2) . ?
C25 C26 1.375(2) . ?
C26 C27 1.3944(19) . ?
C27 C28 1.437(2) . ?
C28 N2 1.1452(19) . ?

loop_
_geom_torsion_atom_site_label_1
_geom_torsion_atom_site_label_2
_geom_torsion_atom_site_label_3
_geom_torsion_atom_site_label_4
_geom_torsion
_geom_torsion_site_symmetry_1
_geom_torsion_site_symmetry_2
_geom_torsion_site_symmetry_3
_geom_torsion_site_symmetry_4
_geom_torsion_publ_flag
C14 C1 C2 C3 1.3(2) . . . . ?
C1 C2 C3 C4 0.8(2) . . . . ?
C2 C3 C4 C11 -1.5(2) . . . . ?
C12 C6 C7 C8 -0.7(2) . . . . ?
C6 C7 C8 C9 1.3(2) . . . . ?
C7 C8 C9 C13 0.0(2) . . . . ?
C12 C5 C11 C4 179.34(12) . . . . ?
C22 C5 C11 C4 0.37(19) . . . . ?
C12 C5 C11 C14 -1.11(19) . . . . ?
C22 C5 C11 C14 179.92(12) . . . . ?
C3 C4 C11 C5 179.82(13) . . . . ?
C3 C4 C11 C14 0.3(2) . . . . ?
C11 C5 C12 C6 178.94(13) . . . . ?
C22 C5 C12 C6 -2.1(2) . . . . ?
C11 C5 C12 C13 -1.61(19) . . . . ?
C22 C5 C12 C13 177.36(12) . . . . ?
C7 C6 C12 C5 178.35(14) . . . . ?
C7 C6 C12 C13 -1.1(2) . . . . ?
C14 C10 C13 C9 178.31(12) . . . . ?
C15 C10 C13 C9 -2.99(19) . . . . ?
C14 C10 C13 C12 -2.07(18) . . . . ?
C15 C10 C13 C12 176.63(12) . . . . ?
C8 C9 C13 C10 177.81(13) . . . . ?
C8 C9 C13 C12 -1.8(2) . . . . ?
C5 C12 C13 C10 3.22(19) . . . . ?
C6 C12 C13 C10 -177.31(12) . . . . ?
C5 C12 C13 C9 -177.14(12) . . . . ?
C6 C12 C13 C9 2.33(19) . . . . ?
C13 C10 C14 C1 179.51(12) . . . . ?
C15 C10 C14 C1 0.82(19) . . . . ?
C13 C10 C14 C11 -0.65(19) . . . . ?
C15 C10 C14 C11 -179.34(12) . . . . ?
C2 C1 C14 C10 177.38(13) . . . . ?
C2 C1 C14 C11 -2.5(2) . . . . ?
C5 C11 C14 C10 2.27(19) . . . . ?
C4 C11 C14 C10 -178.16(12) . . . . ?
C5 C11 C14 C1 -177.89(12) . . . . ?
C4 C11 C14 C1 1.68(18) . . . . ?
C14 C10 C15 C16 97.52(15) . . . . ?
C13 C10 C15 C16 -81.18(17) . . . . ?
C14 C10 C15 C20 -82.91(17) . . . . ?
C13 C10 C15 C20 98.39(15) . . . . ?
C20 C15 C16 C17 0.3(2) . . . . ?
C10 C15 C16 C17 179.84(13) . . . . ?
C15 C16 C17 C18 -0.6(2) . . . . ?
C16 C17 C18 C19 0.4(2) . . . . ?
C17 C18 C19 C20 0.1(2) . . . . ?
C16 C15 C20 C19 0.3(2) . . . . ?
C10 C15 C20 C19 -179.29(13) . . . . ?
C16 C15 C20 C21 -178.78(13) . . . . ?
C10 C15 C20 C21 1.64(19) . . . . ?
C18 C19 C20 C15 -0.5(2) . . . . ?
C18 C19 C20 C21 178.60(14) . . . . ?
C15 C20 C21 N1 160(4) . . . . ?
C19 C20 C21 N1 -19(4) . . . . ?
C12 C5 C22 C23 85.63(17) . . . . ?
C11 C5 C22 C23 -95.38(16) . . . . ?
C12 C5 C22 C27 -93.30(15) . . . . ?
C11 C5 C22 C27 85.68(16) . . . . ?
C27 C22 C23 C24 0.1(2) . . . . ?
C5 C22 C23 C24 -178.88(14) . . . . ?
C22 C23 C24 C25 0.6(2) . . . . ?
C23 C24 C25 C26 -0.6(2) . . . . ?
C24 C25 C26 C27 -0.1(2) . . . . ?
C25 C26 C27 C22 0.8(2) . . . . ?
C25 C26 C27 C28 -179.32(13) . . . . ?
C23 C22 C27 C26 -0.8(2) . . . . ?
C5 C22 C27 C26 178.21(12) . . . . ?
C23 C22 C27 C28 179.33(13) . . . . ?
C5 C22 C27 C28 -1.69(19) . . . . ?
C26 C27 C28 N2 -12(5) . . . . ?
C22 C27 C28 N2 168(5) . . . . ?

loop_
_cod_related_entry_id
_cod_related_entry_database
_cod_related_entry_code
1 ChemSpider 21118295
